data_7103276
loop_
_publ_author_name
'Dornan, Peter'
'Rowley, Christopher N'
'Priem, Jessica'
'Barry, Se\'an T'
'Burchell, Tara J'
'Woo, Tom K'
'Richeson, Darrin S'

_publ_section_title
;
 Atom efficient cyclotrimerization of dimethylcyanamide catalyzed by
 aluminium amide: a combined experimental and theoretical
 investigation.
;
_journal_issue 31
_journal_name_full 'Chemical communications (Cambridge, England)'
_journal_page_first 3645
_journal_page_last 3647
_journal_paper_doi 10.1039/b803732a
_journal_year 2008
_chemical_formula_sum 'C18 H48 Al2 N10'
_chemical_formula_weight 458.62
_chemical_name_systematic
;
?
;
_space_group_IT_number 2
_symmetry_cell_setting triclinic
_symmetry_space_group_name_Hall '-P 1'
_symmetry_space_group_name_H-M 'P -1'
_atom_sites_solution_hydrogens geom
_atom_sites_solution_primary direct
_atom_sites_solution_secondary difmap
_audit_creation_method SHELXL-97
_cell_angle_alpha 82.882(2)
_cell_angle_beta 80.646(2)
_cell_angle_gamma 70.938(2)
_cell_formula_units_Z 2
_cell_length_a 8.6281(11)
_cell_length_b 10.3468(13)
_cell_length_c 16.497(2)
_cell_measurement_reflns_used 'reflections from 60 data frames'
_cell_measurement_temperature 203(2)
_cell_measurement_theta_max 28.29
_cell_measurement_theta_min 1.47
_cell_volume 1369.5(3)
_computing_structure_refinement 'SHELXL-97 (Sheldrick, 1997)'
_computing_structure_solution 'SHELXS-97 (Sheldrick, 1990)'
_diffrn_ambient_temperature 203(2)
_diffrn_measured_fraction_theta_full 0.821
_diffrn_measured_fraction_theta_max 0.821
_diffrn_measurement_device_type 'CCD area detector'
_diffrn_measurement_method 'phi and omega scans'
_diffrn_radiation_monochromator graphite
_diffrn_radiation_source 'fine-focus sealed tube'
_diffrn_radiation_type MoK\a
_diffrn_radiation_wavelength 0.71073
_diffrn_reflns_av_R_equivalents 0.0418
_diffrn_reflns_av_sigmaI/netI 0.0655
_diffrn_reflns_limit_h_max 11
_diffrn_reflns_limit_h_min -11
_diffrn_reflns_limit_k_max 13
_diffrn_reflns_limit_k_min -13
_diffrn_reflns_limit_l_max 21
_diffrn_reflns_limit_l_min 0
_diffrn_reflns_number 5916
_diffrn_reflns_theta_full 28.91
_diffrn_reflns_theta_max 28.91
_diffrn_reflns_theta_min 1.25
_diffrn_standards_decay_% <1
_diffrn_standards_number '50 standard frames at start and end'
_exptl_absorpt_coefficient_mu 0.130
_exptl_absorpt_correction_T_max 0.999999
_exptl_absorpt_correction_T_min 0.861180
_exptl_absorpt_correction_type multi-scan
_exptl_absorpt_process_details 'Blessing,R., Acta Cryst. (1995) A51 33-38.'
_exptl_crystal_colour colourless
_exptl_crystal_density_diffrn 1.112
_exptl_crystal_density_meas ?
_exptl_crystal_density_method 'not measured'
_exptl_crystal_description block
_exptl_crystal_F_000 504
_exptl_crystal_size_max 0.10
_exptl_crystal_size_mid 0.10
_exptl_crystal_size_min 0.10
_refine_diff_density_max 0.380
_refine_diff_density_min -0.322
_refine_diff_density_rms 0.053
_refine_ls_extinction_method none
_refine_ls_goodness_of_fit_ref 1.014
_refine_ls_hydrogen_treatment constr
_refine_ls_matrix_type full
_refine_ls_number_parameters 312
_refine_ls_number_reflns 5916
_refine_ls_number_restraints 5
_refine_ls_restrained_S_all 1.016
_refine_ls_R_factor_all 0.0988
_refine_ls_R_factor_gt 0.0608
_refine_ls_shift/su_max 0.000
_refine_ls_shift/su_mean 0.000
_refine_ls_structure_factor_coef Fsqd
_refine_ls_weighting_details 'calc w=1/[\s^2^(Fo^2^)+(0.0826P)^2^+0.3915P] where P=(Fo^2^+2Fc^2^)/3'
_refine_ls_weighting_scheme calc
_refine_ls_wR_factor_gt 0.1491
_refine_ls_wR_factor_ref 0.1702
_reflns_number_gt 3878
_reflns_number_total 5916
_reflns_threshold_expression >2sigma(I)
_cod_data_source_file b803732a.txt
_cod_data_source_block dr2069
_cod_depositor_comments
;
The following automatic conversions were performed:

'_exptl_crystal_density_meas' value 'n/a' was changed to '?' - the
value is perceived as not measured.

Automatic conversion script
Id: cif_fix_values 3008 2015-01-20 13:52:24Z robertas 
;
_cod_original_sg_symbol_H-M P-1
_cod_database_code 7103276

loop_
_symmetry_equiv_pos_as_xyz
'x, y, z'
'-x, -y, -z'

loop_
_atom_site_label
_atom_site_type_symbol
_atom_site_fract_x
_atom_site_fract_y
_atom_site_fract_z
_atom_site_U_iso_or_equiv
_atom_site_adp_type
_atom_site_occupancy
_atom_site_symmetry_multiplicity
_atom_site_calc_flag
_atom_site_refinement_flags
_atom_site_disorder_assembly
_atom_site_disorder_group
Al1 Al 0.99436(9) 0.38797(7) 0.29416(4) 0.0316(2) Uani 1 1 d . A .
Al2 Al 1.03308(9) 0.13816(7) 0.22720(5) 0.0351(2) Uani 1 1 d . A .
N1 N 0.9265(2) 0.22811(19) 0.32524(12) 0.0342(5) Uani 1 1 d . . .
N4 N 1.1073(2) 0.29627(18) 0.19678(12) 0.0308(4) Uani 1 1 d . . .
N5 N 1.2695(3) 0.4336(2) 0.12763(15) 0.0472(6) Uani 1 1 d . . .
N6 N 1.2379(3) 0.2677(2) 0.05874(14) 0.0460(6) Uani 1 1 d . . .
N7 N 1.0978(3) 0.4053(2) 0.37786(13) 0.0446(6) Uani 1 1 d . . .
N8 N 0.8535(3) 0.5516(2) 0.26019(14) 0.0440(5) Uani 1 1 d D . .
N9 N 0.8648(3) 0.1177(3) 0.18119(15) 0.0530(6) Uani 1 1 d . . .
N10 N 1.2160(3) -0.0115(2) 0.22496(17) 0.0539(7) Uani 1 1 d . . .
C1 C 0.8227(4) 0.1889(4) 0.3820(2) 0.0322(7) Uani 0.75 1 d P A 1
N2 N 0.6969(4) 0.2761(3) 0.42886(18) 0.0419(7) Uani 0.75 1 d PD A 1
C2 C 0.6387(5) 0.4219(3) 0.4047(3) 0.0498(9) Uani 0.75 1 d PD A 1
H2A H 0.7012 0.4682 0.4274 0.075 Uiso 0.75 1 calc PR A 1
H2B H 0.5223 0.4588 0.4253 0.075 Uiso 0.75 1 calc PR A 1
H2C H 0.6536 0.4361 0.3450 0.075 Uiso 0.75 1 calc PR A 1
C3 C 0.6402(5) 0.2421(5) 0.5153(2) 0.0558(11) Uani 0.75 1 d PD A 1
H3A H 0.7068 0.1504 0.5326 0.084 Uiso 0.75 1 calc PR A 1
H3B H 0.5252 0.2458 0.5209 0.084 Uiso 0.75 1 calc PR A 1
H3C H 0.6511 0.3075 0.5496 0.084 Uiso 0.75 1 calc PR A 1
N3 N 0.8293(4) 0.0522(4) 0.4029(3) 0.0441(9) Uani 0.75 1 d PD A 1
C4 C 0.6782(5) 0.0133(4) 0.4120(3) 0.0595(12) Uani 0.75 1 d PD A 1
H4A H 0.5828 0.0952 0.4124 0.089 Uiso 0.75 1 calc PR A 1
H4B H 0.6699 -0.0424 0.4634 0.089 Uiso 0.75 1 calc PR A 1
H4C H 0.6820 -0.0388 0.3663 0.089 Uiso 0.75 1 calc PR A 1
C5 C 0.9796(5) -0.0593(4) 0.3890(3) 0.0590(11) Uani 0.75 1 d PD A 1
H5A H 0.9778 -0.1038 0.3409 0.088 Uiso 0.75 1 calc PR A 1
H5B H 0.9894 -0.1250 0.4367 0.088 Uiso 0.75 1 calc PR A 1
H5C H 1.0731 -0.0245 0.3799 0.088 Uiso 0.75 1 calc PR A 1
C1A C 0.844(2) 0.2309(17) 0.4037(10) 0.063(4) Uiso 0.25 1 d P A 2
N3A N 0.7854(17) 0.1287(16) 0.4343(9) 0.077(4) Uiso 0.25 1 d P A 2
C4A C 0.681(3) 0.139(2) 0.5155(13) 0.110(7) Uiso 0.25 1 d P A 2
H4A1 H 0.6819 0.2184 0.5408 0.165 Uiso 0.25 1 calc PR A 2
H4A2 H 0.7237 0.0568 0.5507 0.165 Uiso 0.25 1 calc PR A 2
H4A3 H 0.5682 0.1486 0.5080 0.165 Uiso 0.25 1 calc PR A 2
C5A C 0.795(3) 0.019(2) 0.3940(14) 0.075(7) Uiso 0.25 1 d P A 2
H5AA H 0.9101 -0.0326 0.3793 0.112 Uiso 0.25 1 calc PR A 2
H5AB H 0.7421 0.0511 0.3444 0.112 Uiso 0.25 1 calc PR A 2
H5AC H 0.7394 -0.0386 0.4295 0.112 Uiso 0.25 1 calc PR A 2
C6 C 1.1992(3) 0.3301(2) 0.13145(15) 0.0345(5) Uani 1 1 d . A .
C7 C 1.2941(4) 0.4820(3) 0.2015(2) 0.0584(8) Uani 1 1 d . A .
H7A H 1.3157 0.4069 0.2439 0.088 Uiso 1 1 calc R . .
H7B H 1.1956 0.5546 0.2205 0.088 Uiso 1 1 calc R . .
H7C H 1.3876 0.5169 0.1897 0.088 Uiso 1 1 calc R . .
C8 C 1.2586(5) 0.5327(3) 0.0554(2) 0.0728(10) Uani 1 1 d . A .
H8A H 1.2235 0.4991 0.0115 0.109 Uiso 1 1 calc R . .
H8B H 1.3661 0.5445 0.0371 0.109 Uiso 1 1 calc R . .
H8C H 1.1789 0.6200 0.0700 0.109 Uiso 1 1 calc R . .
C9 C 1.4049(4) 0.2356(3) 0.01327(19) 0.0603(8) Uani 1 1 d . A .
H9A H 1.4700 0.2773 0.0378 0.090 Uiso 1 1 calc R . .
H9B H 1.3984 0.2713 -0.0437 0.090 Uiso 1 1 calc R . .
H9C H 1.4567 0.1370 0.0156 0.090 Uiso 1 1 calc R . .
C10 C 1.1402(5) 0.1884(4) 0.03811(18) 0.0620(9) Uani 1 1 d . A .
H10A H 1.0273 0.2234 0.0646 0.093 Uiso 1 1 calc R . .
H10B H 1.1871 0.0929 0.0571 0.093 Uiso 1 1 calc R . .
H10C H 1.1410 0.1958 -0.0211 0.093 Uiso 1 1 calc R . .
C11 C 1.1995(5) 0.2857(3) 0.4222(2) 0.0737(10) Uani 1 1 d . A .
H11A H 1.1808 0.3000 0.4805 0.111 Uiso 1 1 calc R . .
H11B H 1.3152 0.2717 0.4015 0.111 Uiso 1 1 calc R . .
H11C H 1.1704 0.2056 0.4142 0.111 Uiso 1 1 calc R . .
C12 C 1.1341(5) 0.5274(3) 0.3941(2) 0.0632(9) Uani 1 1 d . A .
H12A H 1.1083 0.5402 0.4526 0.095 Uiso 1 1 calc R . .
H12B H 1.0677 0.6070 0.3637 0.095 Uiso 1 1 calc R . .
H12C H 1.2505 0.5161 0.3768 0.095 Uiso 1 1 calc R . .
C13 C 0.7689(6) 0.6691(4) 0.3076(3) 0.0639(12) Uani 0.80 1 d P A 1
H13A H 0.7890 0.7503 0.2779 0.096 Uiso 0.80 1 calc PR A 1
H13B H 0.8098 0.6538 0.3605 0.096 Uiso 0.80 1 calc PR A 1
H13C H 0.6510 0.6820 0.3162 0.096 Uiso 0.80 1 calc PR A 1
C13A C 0.718(2) 0.616(2) 0.3263(11) 0.076(6) Uiso 0.20 1 d PD A 2
H13D H 0.6921 0.7154 0.3188 0.114 Uiso 0.20 1 calc PR A 2
H13E H 0.7545 0.5842 0.3799 0.114 Uiso 0.20 1 calc PR A 2
H13F H 0.6203 0.5917 0.3229 0.114 Uiso 0.20 1 calc PR A 2
C14 C 0.7991(4) 0.5833(3) 0.1794(2) 0.0661(9) Uani 1 1 d . A .
H14A H 0.8258 0.6640 0.1532 0.099 Uiso 1 1 calc R . .
H14B H 0.6805 0.6009 0.1850 0.099 Uiso 1 1 calc R . .
H14C H 0.8547 0.5064 0.1461 0.099 Uiso 1 1 calc R . .
C15 C 0.7000(4) 0.2187(4) 0.1905(2) 0.0782(11) Uani 1 1 d . A .
H15A H 0.6176 0.1718 0.2057 0.117 Uiso 1 1 calc R . .
H15B H 0.6805 0.2733 0.1387 0.117 Uiso 1 1 calc R . .
H15C H 0.6924 0.2780 0.2331 0.117 Uiso 1 1 calc R . .
C16 C 0.8758(5) 0.0245(4) 0.1201(2) 0.0799(12) Uani 1 1 d . A .
H16A H 0.7969 -0.0252 0.1383 0.120 Uiso 1 1 calc R . .
H16B H 0.9867 -0.0401 0.1130 0.120 Uiso 1 1 calc R . .
H16C H 0.8512 0.0763 0.0680 0.120 Uiso 1 1 calc R . .
C17 C 1.2275(6) -0.1548(3) 0.2209(3) 0.0928(14) Uani 1 1 d . A .
H17A H 1.2766 -0.2093 0.2679 0.139 Uiso 1 1 calc R . .
H17B H 1.2957 -0.1886 0.1704 0.139 Uiso 1 1 calc R . .
H17C H 1.1177 -0.1615 0.2217 0.139 Uiso 1 1 calc R . .
C18 C 1.3775(4) -0.0054(3) 0.2319(3) 0.0798(12) Uani 1 1 d . A .
H18A H 1.4535 -0.0413 0.1839 0.120 Uiso 1 1 calc R . .
H18B H 1.4164 -0.0599 0.2811 0.120 Uiso 1 1 calc R . .
H18C H 1.3713 0.0890 0.2354 0.120 Uiso 1 1 calc R . .

loop_
_atom_site_aniso_label
_atom_site_aniso_U_11
_atom_site_aniso_U_22
_atom_site_aniso_U_33
_atom_site_aniso_U_23
_atom_site_aniso_U_13
_atom_site_aniso_U_12
Al1 0.0414(4) 0.0236(3) 0.0313(4) -0.0010(3) -0.0121(3) -0.0090(3)
Al2 0.0432(4) 0.0290(4) 0.0387(4) -0.0034(3) -0.0071(3) -0.0176(3)
N1 0.0396(11) 0.0291(10) 0.0344(11) 0.0006(8) -0.0086(9) -0.0108(9)
N4 0.0389(11) 0.0241(9) 0.0328(11) 0.0011(8) -0.0105(9) -0.0127(8)
N5 0.0574(14) 0.0401(12) 0.0493(14) -0.0008(10) -0.0013(11) -0.0260(11)
N6 0.0567(14) 0.0523(14) 0.0348(12) -0.0051(10) -0.0024(11) -0.0257(12)
N7 0.0626(15) 0.0374(11) 0.0401(12) -0.0006(10) -0.0248(11) -0.0162(11)
N8 0.0553(14) 0.0272(10) 0.0448(13) 0.0005(9) -0.0172(11) -0.0025(9)
N9 0.0590(15) 0.0683(16) 0.0485(14) -0.0158(12) -0.0101(12) -0.0370(13)
N10 0.0597(15) 0.0229(10) 0.0783(18) -0.0046(11) -0.0071(13) -0.0124(10)
C1 0.0374(18) 0.0316(16) 0.0285(17) 0.0004(14) -0.0084(15) -0.0111(14)
N2 0.0479(17) 0.0373(15) 0.0385(16) -0.0048(13) 0.0005(14) -0.0129(13)
C2 0.048(2) 0.041(2) 0.058(2) -0.0140(18) -0.0003(19) -0.0096(16)
C3 0.060(3) 0.064(3) 0.037(2) -0.0073(19) 0.0066(19) -0.015(2)
N3 0.043(2) 0.0393(19) 0.051(2) 0.0034(16) -0.0047(16) -0.0174(16)
C4 0.053(2) 0.043(2) 0.087(3) 0.005(2) -0.012(2) -0.0233(19)
C5 0.058(2) 0.0363(19) 0.070(3) 0.0158(19) 0.000(2) -0.0083(18)
C6 0.0392(13) 0.0278(11) 0.0381(14) 0.0013(10) -0.0105(11) -0.0115(10)
C7 0.0614(19) 0.0579(18) 0.071(2) -0.0228(16) 0.0010(17) -0.0373(16)
C8 0.089(3) 0.0527(19) 0.076(2) 0.0169(17) 0.004(2) -0.0370(19)
C9 0.061(2) 0.070(2) 0.0474(18) -0.0125(16) -0.0022(16) -0.0158(17)
C10 0.093(2) 0.077(2) 0.0355(16) -0.0086(15) -0.0110(16) -0.050(2)
C11 0.098(3) 0.061(2) 0.065(2) 0.0001(17) -0.050(2) -0.0112(19)
C12 0.092(2) 0.065(2) 0.0529(19) -0.0090(15) -0.0235(18) -0.0429(19)
C13 0.076(3) 0.0289(18) 0.078(3) -0.0062(19) -0.018(2) -0.0012(19)
C14 0.071(2) 0.064(2) 0.0540(19) 0.0202(16) -0.0279(17) -0.0085(17)
C15 0.058(2) 0.117(3) 0.071(2) -0.016(2) -0.0212(18) -0.035(2)
C16 0.099(3) 0.100(3) 0.073(2) -0.028(2) -0.010(2) -0.068(3)
C17 0.113(3) 0.0324(17) 0.130(4) -0.016(2) -0.006(3) -0.0196(19)
C18 0.053(2) 0.0453(18) 0.130(4) 0.008(2) -0.016(2) -0.0029(15)

loop_
_atom_type_symbol
_atom_type_description
_atom_type_scat_dispersion_real
_atom_type_scat_dispersion_imag
_atom_type_scat_source
C C 0.0033 0.0016 'International Tables Vol C Tables 4.2.6.8 and 6.1.1.4'
H H 0.0000 0.0000 'International Tables Vol C Tables 4.2.6.8 and 6.1.1.4'
N N 0.0061 0.0033 'International Tables Vol C Tables 4.2.6.8 and 6.1.1.4'
Al Al 0.0645 0.0514 'International Tables Vol C Tables 4.2.6.8 and 6.1.1.4'

loop_
_geom_angle_atom_site_label_1
_geom_angle_atom_site_label_2
_geom_angle_atom_site_label_3
_geom_angle
_geom_angle_site_symmetry_1
_geom_angle_site_symmetry_3
_geom_angle_publ_flag
N8 Al1 N7 111.49(10) . . ?
N8 Al1 N1 122.50(10) . . ?
N7 Al1 N1 105.96(10) . . ?
N8 Al1 N4 106.95(10) . . ?
N7 Al1 N4 123.93(10) . . ?
N1 Al1 N4 84.81(8) . . ?
N8 Al1 Al2 123.17(8) . . ?
N7 Al1 Al2 125.30(8) . . ?
N1 Al1 Al2 42.19(6) . . ?
N4 Al1 Al2 42.65(5) . . ?
N10 Al2 N9 114.07(12) . . ?
N10 Al2 N1 123.25(11) . . ?
N9 Al2 N1 104.35(11) . . ?
N10 Al2 N4 107.13(10) . . ?
N9 Al2 N4 121.11(11) . . ?
N1 Al2 N4 84.73(9) . . ?
N10 Al2 Al1 125.83(8) . . ?
N9 Al2 Al1 120.10(9) . . ?
N1 Al2 Al1 42.24(6) . . ?
N4 Al2 Al1 42.51(6) . . ?
C1 N1 C1A 29.2(6) . . ?
C1 N1 Al2 125.7(2) . . ?
C1A N1 Al2 152.4(7) . . ?
C1 N1 Al1 137.8(2) . . ?
C1A N1 Al1 111.6(7) . . ?
Al2 N1 Al1 95.57(9) . . ?
C6 N4 Al1 132.88(16) . . ?
C6 N4 Al2 132.26(16) . . ?
Al1 N4 Al2 94.84(9) . . ?
C6 N5 C7 121.3(2) . . ?
C6 N5 C8 119.7(3) . . ?
C7 N5 C8 114.6(2) . . ?
C6 N6 C10 121.3(2) . . ?
C6 N6 C9 121.2(2) . . ?
C10 N6 C9 114.0(2) . . ?
C11 N7 C12 109.5(2) . . ?
C11 N7 Al1 121.24(19) . . ?
C12 N7 Al1 126.91(19) . . ?
C13 N8 C14 107.7(3) . . ?
C13 N8 C13A 31.7(8) . . ?
C14 N8 C13A 111.8(9) . . ?
C13 N8 Al1 127.9(2) . . ?
C14 N8 Al1 124.4(2) . . ?
C13A N8 Al1 113.9(8) . . ?
C16 N9 C15 110.2(3) . . ?
C16 N9 Al2 127.9(2) . . ?
C15 N9 Al2 120.9(2) . . ?
C18 N10 C17 108.6(3) . . ?
C18 N10 Al2 123.04(19) . . ?
C17 N10 Al2 128.3(2) . . ?
N1 C1 N2 124.0(3) . . ?
N1 C1 N3 124.2(3) . . ?
N2 C1 N3 111.8(3) . . ?
C1 N2 C2 121.2(3) . . ?
C1 N2 C3 123.7(3) . . ?
C2 N2 C3 113.2(3) . . ?
C1 N3 C5 122.2(3) . . ?
C1 N3 C4 120.1(3) . . ?
C5 N3 C4 114.4(4) . . ?
N3A C1A N1 119.3(15) . . ?
C1A N3A C5A 126.0(18) . . ?
C1A N3A C4A 119.2(16) . . ?
C5A N3A C4A 114.4(17) . . ?
N4 C6 N6 124.6(2) . . ?
N4 C6 N5 123.8(2) . . ?
N6 C6 N5 111.6(2) . . ?

loop_
_geom_bond_atom_site_label_1
_geom_bond_atom_site_label_2
_geom_bond_distance
_geom_bond_site_symmetry_2
_geom_bond_publ_flag
Al1 N8 1.817(2) . ?
Al1 N7 1.817(2) . ?
Al1 N1 1.915(2) . ?
Al1 N4 1.922(2) . ?
Al1 Al2 2.8347(10) . ?
Al2 N10 1.814(2) . ?
Al2 N9 1.824(2) . ?
Al2 N1 1.913(2) . ?
Al2 N4 1.9274(18) . ?
N1 C1 1.309(4) . ?
N1 C1A 1.372(17) . ?
N4 C6 1.312(3) . ?
N5 C6 1.383(3) . ?
N5 C7 1.444(4) . ?
N5 C8 1.466(4) . ?
N6 C6 1.374(3) . ?
N6 C10 1.454(3) . ?
N6 C9 1.465(4) . ?
N7 C11 1.453(4) . ?
N7 C12 1.461(3) . ?
N8 C13 1.447(4) . ?
N8 C14 1.448(4) . ?
N8 C13A 1.503(9) . ?
N9 C16 1.452(4) . ?
N9 C15 1.461(4) . ?
N10 C18 1.439(4) . ?
N10 C17 1.462(4) . ?
C1 N2 1.361(5) . ?
C1 N3 1.398(5) . ?
N2 C2 1.452(4) . ?
N2 C3 1.470(4) . ?
N3 C5 1.434(5) . ?
N3 C4 1.465(5) . ?
C1A N3A 1.33(2) . ?
N3A C5A 1.35(2) . ?
N3A C4A 1.48(2) . ?

loop_
_geom_torsion_atom_site_label_1
_geom_torsion_atom_site_label_2
_geom_torsion_atom_site_label_3
_geom_torsion_atom_site_label_4
_geom_torsion
_geom_torsion_site_symmetry_1
_geom_torsion_site_symmetry_2
_geom_torsion_site_symmetry_3
_geom_torsion_site_symmetry_4
_geom_torsion_publ_flag
N8 Al1 Al2 N10 154.25(14) . . . . ?
N7 Al1 Al2 N10 -28.42(15) . . . . ?
N1 Al1 Al2 N10 -102.18(14) . . . . ?
N4 Al1 Al2 N10 75.52(14) . . . . ?
N8 Al1 Al2 N9 -25.83(14) . . . . ?
N7 Al1 Al2 N9 151.50(14) . . . . ?
N1 Al1 Al2 N9 77.74(13) . . . . ?
N4 Al1 Al2 N9 -104.56(13) . . . . ?
N8 Al1 Al2 N1 -103.57(13) . . . . ?
N7 Al1 Al2 N1 73.76(13) . . . . ?
N4 Al1 Al2 N1 177.70(13) . . . . ?
N8 Al1 Al2 N4 78.72(13) . . . . ?
N7 Al1 Al2 N4 -103.94(13) . . . . ?
N1 Al1 Al2 N4 -177.70(13) . . . . ?
N10 Al2 N1 C1 -81.0(3) . . . . ?
N9 Al2 N1 C1 51.2(2) . . . . ?
N4 Al2 N1 C1 172.0(2) . . . . ?
Al1 Al2 N1 C1 170.4(3) . . . . ?
N10 Al2 N1 C1A -61.9(16) . . . . ?
N9 Al2 N1 C1A 70.2(16) . . . . ?
N4 Al2 N1 C1A -169.0(16) . . . . ?
Al1 Al2 N1 C1A -170.5(16) . . . . ?
N10 Al2 N1 Al1 108.61(11) . . . . ?
N9 Al2 N1 Al1 -119.24(11) . . . . ?
N4 Al2 N1 Al1 1.56(9) . . . . ?
N8 Al1 N1 C1 -63.1(3) . . . . ?
N7 Al1 N1 C1 66.2(3) . . . . ?
N4 Al1 N1 C1 -169.9(3) . . . . ?
Al2 Al1 N1 C1 -168.4(3) . . . . ?
N8 Al1 N1 C1A -79.4(8) . . . . ?
N7 Al1 N1 C1A 49.9(8) . . . . ?
N4 Al1 N1 C1A 173.7(8) . . . . ?
Al2 Al1 N1 C1A 175.3(8) . . . . ?
N8 Al1 N1 Al2 105.25(12) . . . . ?
N7 Al1 N1 Al2 -125.41(10) . . . . ?
N4 Al1 N1 Al2 -1.56(9) . . . . ?
N8 Al1 N4 C6 57.6(2) . . . . ?
N7 Al1 N4 C6 -74.2(2) . . . . ?
N1 Al1 N4 C6 180.0(2) . . . . ?
Al2 Al1 N4 C6 178.5(3) . . . . ?
N8 Al1 N4 Al2 -120.89(10) . . . . ?
N7 Al1 N4 Al2 107.31(11) . . . . ?
N1 Al1 N4 Al2 1.55(9) . . . . ?
N10 Al2 N4 C6 56.8(2) . . . . ?
N9 Al2 N4 C6 -76.4(2) . . . . ?
N1 Al2 N4 C6 180.0(2) . . . . ?
Al1 Al2 N4 C6 -178.5(3) . . . . ?
N10 Al2 N4 Al1 -124.77(11) . . . . ?
N9 Al2 N4 Al1 102.04(12) . . . . ?
N1 Al2 N4 Al1 -1.55(9) . . . . ?
N8 Al1 N7 C11 171.8(3) . . . . ?
N1 Al1 N7 C11 36.3(3) . . . . ?
N4 Al1 N7 C11 -58.2(3) . . . . ?
Al2 Al1 N7 C11 -5.8(3) . . . . ?
N8 Al1 N7 C12 -27.6(3) . . . . ?
N1 Al1 N7 C12 -163.1(3) . . . . ?
N4 Al1 N7 C12 102.4(3) . . . . ?
Al2 Al1 N7 C12 154.8(2) . . . . ?
N7 Al1 N8 C13 -26.8(3) . . . . ?
N1 Al1 N8 C13 100.1(3) . . . . ?
N4 Al1 N8 C13 -165.1(3) . . . . ?
Al2 Al1 N8 C13 150.9(3) . . . . ?
N7 Al1 N8 C14 156.9(2) . . . . ?
N1 Al1 N8 C14 -76.1(3) . . . . ?
N4 Al1 N8 C14 18.6(3) . . . . ?
Al2 Al1 N8 C14 -25.4(3) . . . . ?
N7 Al1 N8 C13A -60.3(9) . . . . ?
N1 Al1 N8 C13A 66.6(9) . . . . ?
N4 Al1 N8 C13A 161.3(9) . . . . ?
Al2 Al1 N8 C13A 117.4(9) . . . . ?
N10 Al2 N9 C16 -23.9(3) . . . . ?
N1 Al2 N9 C16 -161.1(3) . . . . ?
N4 Al2 N9 C16 106.4(3) . . . . ?
Al1 Al2 N9 C16 156.2(3) . . . . ?
N10 Al2 N9 C15 169.4(2) . . . . ?
N1 Al2 N9 C15 32.2(3) . . . . ?
N4 Al2 N9 C15 -60.3(3) . . . . ?
Al1 Al2 N9 C15 -10.5(3) . . . . ?
N9 Al2 N10 C18 158.9(3) . . . . ?
N1 Al2 N10 C18 -73.0(3) . . . . ?
N4 Al2 N10 C18 22.0(3) . . . . ?
Al1 Al2 N10 C18 -21.2(3) . . . . ?
N9 Al2 N10 C17 -24.8(4) . . . . ?
N1 Al2 N10 C17 103.3(3) . . . . ?
N4 Al2 N10 C17 -161.7(3) . . . . ?
Al1 Al2 N10 C17 155.1(3) . . . . ?
C1A N1 C1 N2 48.7(15) . . . . ?
Al2 N1 C1 N2 -149.4(3) . . . . ?
Al1 N1 C1 N2 16.3(5) . . . . ?
C1A N1 C1 N3 -130.2(16) . . . . ?
Al2 N1 C1 N3 31.8(5) . . . . ?
Al1 N1 C1 N3 -162.5(3) . . . . ?
N1 C1 N2 C2 17.5(5) . . . . ?
N3 C1 N2 C2 -163.5(3) . . . . ?
N1 C1 N2 C3 -145.5(3) . . . . ?
N3 C1 N2 C3 33.5(5) . . . . ?
N1 C1 N3 C5 24.6(6) . . . . ?
N2 C1 N3 C5 -154.3(4) . . . . ?
N1 C1 N3 C4 -133.6(4) . . . . ?
N2 C1 N3 C4 47.4(5) . . . . ?
C1 N1 C1A N3A 21.5(9) . . . . ?
Al2 N1 C1A N3A -11(3) . . . . ?
Al1 N1 C1A N3A 178.8(12) . . . . ?
N1 C1A N3A C5A -2(3) . . . . ?
N1 C1A N3A C4A -173.5(14) . . . . ?
Al1 N4 C6 N6 -163.54(19) . . . . ?
Al2 N4 C6 N6 14.4(4) . . . . ?
Al1 N4 C6 N5 16.7(4) . . . . ?
Al2 N4 C6 N5 -165.42(19) . . . . ?
C10 N6 C6 N4 19.8(4) . . . . ?
C9 N6 C6 N4 -138.2(3) . . . . ?
C10 N6 C6 N5 -160.4(3) . . . . ?
C9 N6 C6 N5 41.6(3) . . . . ?
C7 N5 C6 N4 20.9(4) . . . . ?
C8 N5 C6 N4 -134.1(3) . . . . ?
C7 N5 C6 N6 -159.0(3) . . . . ?
C8 N5 C6 N6 46.0(3) . . . . ?
